data_7063573
loop_
_publ_author_name
'Guo, Qiang'
'Huang, Zixuan'
'Liu, Jiaqi'
'Li, Xiaoyu'
'Zheng, Yanqiong'
'Gao, Xiuying'
'Liu, Hui'
'Li, Jie'

_publ_section_title
;
 Positional Effects of Fluorine Substitution on Room Temperature
 Phosphorescence in Hexaphenylmelamine Derivatives
;
_journal_name_full 'New Journal of Chemistry'
_journal_paper_doi 10.1039/D4NJ04627G
_journal_year 2025
_chemical_formula_sum 'C39 H29 F N6'
_chemical_formula_weight 600.68
_space_group_crystal_system trigonal
_space_group_IT_number 167
_space_group_name_Hall '-R 3 2"c'
_space_group_name_H-M_alt 'R -3 c :H'
_atom_sites_solution_hydrogens geom
_audit_block_doi 10.5517/ccdc.csd.cc278khl
_audit_creation_method SHELXL-2014/7
_audit_update_record
;
2021-02-19 deposited with the CCDC.	2024-12-09 downloaded from the CCDC.
;
_cell_angle_alpha 90
_cell_angle_beta 90
_cell_angle_gamma 120
_cell_formula_units_Z 6
_cell_length_a 14.5389(9)
_cell_length_b 14.5389(9)
_cell_length_c 25.5523(16)
_cell_measurement_reflns_used 2518
_cell_measurement_temperature 293(2)
_cell_measurement_theta_max 71.698
_cell_measurement_theta_min 3.895
_cell_volume 4677.6(5)
_computing_structure_refinement 'SHELXL-2014/7 (Sheldrick, 2014)'
_diffrn_ambient_temperature 293(2)
_diffrn_measured_fraction_theta_full 0.999
_diffrn_measured_fraction_theta_max 0.985
_diffrn_measurement_device_type CCD
_diffrn_radiation_type CuK\a
_diffrn_radiation_wavelength 1.54184
_diffrn_reflns_av_R_equivalents 0.0357
_diffrn_reflns_av_unetI/netI 0.0151
_diffrn_reflns_Laue_measured_fraction_full 0.999
_diffrn_reflns_Laue_measured_fraction_max 0.985
_diffrn_reflns_limit_h_max 14
_diffrn_reflns_limit_h_min -17
_diffrn_reflns_limit_k_max 14
_diffrn_reflns_limit_k_min -17
_diffrn_reflns_limit_l_max 30
_diffrn_reflns_limit_l_min -31
_diffrn_reflns_number 5217
_diffrn_reflns_point_group_measured_fraction_full 0.999
_diffrn_reflns_point_group_measured_fraction_max 0.985
_diffrn_reflns_theta_full 67.684
_diffrn_reflns_theta_max 71.660
_diffrn_reflns_theta_min 4.931
_exptl_absorpt_coefficient_mu 0.649
_exptl_absorpt_correction_type multi-scan
_exptl_absorpt_process_details sadabs
_exptl_crystal_colour colorless
_exptl_crystal_density_diffrn 1.279
_exptl_crystal_description Block
_exptl_crystal_F_000 1884
_exptl_crystal_size_max 0.220
_exptl_crystal_size_mid 0.200
_exptl_crystal_size_min 0.180
_exptl_transmission_factor_max 0.864
_exptl_transmission_factor_min 0.864
_refine_diff_density_max 0.146
_refine_diff_density_min -0.183
_refine_diff_density_rms 0.037
_refine_ls_extinction_method none
_refine_ls_goodness_of_fit_ref 1.099
_refine_ls_hydrogen_treatment constr
_refine_ls_matrix_type full
_refine_ls_number_parameters 79
_refine_ls_number_reflns 1011
_refine_ls_number_restraints 1
_refine_ls_restrained_S_all 1.121
_refine_ls_R_factor_all 0.0489
_refine_ls_R_factor_gt 0.0462
_refine_ls_shift/su_max 0.000
_refine_ls_shift/su_mean 0.000
_refine_ls_structure_factor_coef Fsqd
_refine_ls_weighting_details 'w=1/[\s^2^(Fo^2^)+(0.0738P)^2^+2.5495P] where P=(Fo^2^+2Fc^2^)/3'
_refine_ls_weighting_scheme calc
_refine_ls_wR_factor_gt 0.1297
_refine_ls_wR_factor_ref 0.1334
_reflns_Friedel_coverage 0.000
_reflns_number_gt 937
_reflns_number_total 1011
_reflns_threshold_expression 'I > 2\s(I)'
_cod_data_source_file d4nj04627g2.cif
_cod_data_source_block yjs-gq-183
_cod_original_cell_volume 4677.6(6)
_cod_database_code 7063573
_shelx_shelxl_version_number 2014/7
_shelx_space_group_comment
;
The symmetry employed for this shelxl refinement is uniquely defined
by the following loop, which should always be used as a source of
symmetry information in preference to the above space-group names.
They are only intended as comments.
;
_shelx_estimated_absorpt_t_min 0.870
_shelx_estimated_absorpt_t_max 0.892

loop_
_space_group_symop_operation_xyz
'x, y, z'
'-y, x-y, z'
'-x+y, -x, z'
'y, x, -z+1/2'
'x-y, -y, -z+1/2'
'-x, -x+y, -z+1/2'
'x+2/3, y+1/3, z+1/3'
'-y+2/3, x-y+1/3, z+1/3'
'-x+y+2/3, -x+1/3, z+1/3'
'y+2/3, x+1/3, -z+5/6'
'x-y+2/3, -y+1/3, -z+5/6'
'-x+2/3, -x+y+1/3, -z+5/6'
'x+1/3, y+2/3, z+2/3'
'-y+1/3, x-y+2/3, z+2/3'
'-x+y+1/3, -x+2/3, z+2/3'
'y+1/3, x+2/3, -z+7/6'
'x-y+1/3, -y+2/3, -z+7/6'
'-x+1/3, -x+y+2/3, -z+7/6'
'-x, -y, -z'
'y, -x+y, -z'
'x-y, x, -z'
'-y, -x, z-1/2'
'-x+y, y, z-1/2'
'x, x-y, z-1/2'
'-x+2/3, -y+1/3, -z+1/3'
'y+2/3, -x+y+1/3, -z+1/3'
'x-y+2/3, x+1/3, -z+1/3'
'-y+2/3, -x+1/3, z-1/6'
'-x+y+2/3, y+1/3, z-1/6'
'x+2/3, x-y+1/3, z-1/6'
'-x+1/3, -y+2/3, -z+2/3'
'y+1/3, -x+y+2/3, -z+2/3'
'x-y+1/3, x+2/3, -z+2/3'
'-y+1/3, -x+2/3, z+1/6'
'-x+y+1/3, y+2/3, z+1/6'
'x+1/3, x-y+2/3, z+1/6'

loop_
_atom_site_label
_atom_site_type_symbol
_atom_site_fract_x
_atom_site_fract_y
_atom_site_fract_z
_atom_site_U_iso_or_equiv
_atom_site_adp_type
_atom_site_occupancy
_atom_site_site_symmetry_order
_atom_site_calc_flag
_atom_site_refinement_flags_posn
_atom_site_refinement_flags_adp
_atom_site_refinement_flags_occupancy
_atom_site_disorder_assembly
_atom_site_disorder_group
C1 C 0.6667 0.42216(11) 0.5833 0.0382(4) Uani 1 2 d S T P . .
C2 C 0.76297(10) 0.61635(10) 0.57626(5) 0.0412(4) Uani 1 1 d . . . . .
C3 C 0.82498(12) 0.63541(11) 0.53203(6) 0.0525(4) Uani 1 1 d . . . . .
H3 H 0.8048 0.5831 0.5065 0.063 Uiso 1 1 calc R U . . .
C4 C 0.91685(12) 0.73215(13) 0.52580(8) 0.0615(5) Uani 1 1 d . . . . .
H4 H 0.9589 0.7447 0.4963 0.074 Uiso 1 1 calc R U . . .
C5 C 0.94606(13) 0.80970(13) 0.56316(9) 0.0666(5) Uani 1 1 d D . . . .
H5 H 1.0084 0.8744 0.5591 0.080 Uiso 0.8333 1 calc R U P A 1
F1 F 1.0265(5) 0.9002(5) 0.5651(4) 0.111(3) Uani 0.1667 1 d D . P B 2
C6 C 0.88340(14) 0.79204(12) 0.60650(7) 0.0644(5) Uani 1 1 d . . . . .
H6 H 0.9027 0.8453 0.6314 0.077 Uiso 1 1 calc R U . . .
C7 C 0.79155(12) 0.69504(12) 0.61323(6) 0.0510(4) Uani 1 1 d . . . . .
H7 H 0.7493 0.6831 0.6426 0.061 Uiso 1 1 calc R U . . .
N1 N 0.57197(9) 0.3333 0.5833 0.0421(4) Uani 1 2 d S T P . .
N2 N 0.6667 0.51685(10) 0.5833 0.0434(4) Uani 1 2 d S T P . .

loop_
_atom_site_aniso_label
_atom_site_aniso_U_11
_atom_site_aniso_U_22
_atom_site_aniso_U_33
_atom_site_aniso_U_23
_atom_site_aniso_U_13
_atom_site_aniso_U_12
C1 0.0333(8) 0.0310(7) 0.0510(10) 0.0013(3) 0.0027(7) 0.0167(4)
C2 0.0327(7) 0.0303(6) 0.0620(8) 0.0044(5) 0.0027(5) 0.0167(5)
C3 0.0450(8) 0.0387(7) 0.0722(9) 0.0018(6) 0.0135(7) 0.0198(6)
C4 0.0454(8) 0.0484(9) 0.0881(12) 0.0140(8) 0.0211(8) 0.0215(7)
C5 0.0404(8) 0.0381(8) 0.1078(14) 0.0056(8) 0.0017(8) 0.0095(6)
F1 0.053(4) 0.051(4) 0.167(8) -0.001(4) 0.032(4) -0.020(3)
C6 0.0538(9) 0.0435(8) 0.0846(11) -0.0123(7) -0.0100(8) 0.0159(7)
C7 0.0469(8) 0.0430(8) 0.0608(9) -0.0010(6) -0.0001(6) 0.0206(6)
N1 0.0307(6) 0.0304(7) 0.0650(10) 0.0026(6) 0.0013(3) 0.0152(4)
N2 0.0316(8) 0.0295(6) 0.0697(10) 0.0039(3) 0.0078(7) 0.0158(4)

loop_
_atom_type_symbol
_atom_type_description
_atom_type_scat_dispersion_real
_atom_type_scat_dispersion_imag
_atom_type_scat_source
C C 0.0181 0.0091 'International Tables Vol C Tables 4.2.6.8 and 6.1.1.4'
H H 0.0000 0.0000 'International Tables Vol C Tables 4.2.6.8 and 6.1.1.4'
N N 0.0311 0.0180 'International Tables Vol C Tables 4.2.6.8 and 6.1.1.4'
F F 0.0727 0.0534 'International Tables Vol C Tables 4.2.6.8 and 6.1.1.4'

loop_
_citation_id
_citation_doi
_citation_year
1 10.1039/D1CC01533H 2021

loop_
_geom_angle_atom_site_label_1
_geom_angle_atom_site_label_2
_geom_angle_atom_site_label_3
_geom_angle
_geom_angle_site_symmetry_1
_geom_angle_site_symmetry_3
_geom_angle_publ_flag
N1 C1 N1 126.34(16) . 3_665 ?
N1 C1 N2 116.83(8) . . ?
N1 C1 N2 116.83(8) 3_665 . ?
C7 C2 C3 119.84(13) . . ?
C7 C2 N2 119.20(12) . . ?
C3 C2 N2 120.92(11) . . ?
C4 C3 C2 119.95(14) . . ?
C4 C3 H3 120.0 . . ?
C2 C3 H3 120.0 . . ?
C5 C4 C3 120.04(16) . . ?
C5 C4 H4 120.0 . . ?
C3 C4 H4 120.0 . . ?
F1 C5 C4 129.4(5) . . ?
F1 C5 C6 110.4(5) . . ?
C4 C5 C6 120.20(15) . . ?
C4 C5 H5 119.9 . . ?
C6 C5 H5 119.9 . . ?
C5 C6 C7 120.13(16) . . ?
C5 C6 H6 119.9 . . ?
C7 C6 H6 119.9 . . ?
C2 C7 C6 119.82(15) . . ?
C2 C7 H7 120.1 . . ?
C6 C7 H7 120.1 . . ?
C1 N1 C1 113.66(16) . 2_655 ?
C1 N2 C2 121.34(7) . 18_655 ?
C1 N2 C2 121.34(7) . . ?
C2 N2 C2 117.32(13) 18_655 . ?

loop_
_geom_bond_atom_site_label_1
_geom_bond_atom_site_label_2
_geom_bond_distance
_geom_bond_site_symmetry_2
_geom_bond_publ_flag
C1 N1 1.3361(10) . ?
C1 N1 1.3361(10) 3_665 ?
C1 N2 1.377(2) . ?
C2 C7 1.378(2) . ?
C2 C3 1.385(2) . ?
C2 N2 1.4353(14) . ?
C3 C4 1.382(2) . ?
C3 H3 0.9300 . ?
C4 C5 1.373(3) . ?
C4 H4 0.9300 . ?
C5 F1 1.250(6) . ?
C5 C6 1.374(3) . ?
C5 H5 0.9300 . ?
C6 C7 1.385(2) . ?
C6 H6 0.9300 . ?
C7 H7 0.9300 . ?
N1 C1 1.3361(10) 2_655 ?
N2 C2 1.4353(14) 18_655 ?

loop_
_geom_torsion_atom_site_label_1
_geom_torsion_atom_site_label_2
_geom_torsion_atom_site_label_3
_geom_torsion_atom_site_label_4
_geom_torsion
_geom_torsion_site_symmetry_1
_geom_torsion_site_symmetry_2
_geom_torsion_site_symmetry_3
_geom_torsion_site_symmetry_4
_geom_torsion_publ_flag
C7 C2 C3 C4 1.8(2) . . . . ?
N2 C2 C3 C4 179.38(13) . . . . ?
C2 C3 C4 C5 -0.7(2) . . . . ?
C3 C4 C5 F1 178.1(7) . . . . ?
C3 C4 C5 C6 -0.9(3) . . . . ?
F1 C5 C6 C7 -177.9(6) . . . . ?
C4 C5 C6 C7 1.3(3) . . . . ?
C3 C2 C7 C6 -1.4(2) . . . . ?
N2 C2 C7 C6 -178.99(13) . . . . ?
C5 C6 C7 C2 -0.2(2) . . . . ?
N1 C1 N1 C1 0.000(0) 3_665 . . 2_655 ?
N2 C1 N1 C1 180.003(1) . . . 2_655 ?
N1 C1 N2 C2 8.47(6) . . . 18_655 ?
N1 C1 N2 C2 -171.53(6) 3_665 . . 18_655 ?
N1 C1 N2 C2 -171.53(6) . . . . ?
N1 C1 N2 C2 8.48(6) 3_665 . . . ?
C7 C2 N2 C1 -124.83(10) . . . . ?
C3 C2 N2 C1 57.59(14) . . . . ?
C7 C2 N2 C2 55.17(10) . . . 18_655 ?
C3 C2 N2 C2 -122.41(14) . . . 18_655 ?
